data_2210581
loop_
_publ_author_name
'Khawar Rauf, M.'
'Badshah, Amin'
'Bolte, Michael'

_publ_section_title
;
 1-(2,4-Dichlorobenzoyl)-3-(3,4-dichlorophenyl)thiourea
;
_journal_coeditor_code EZ2029
_journal_issue 10
_journal_name_full 'Acta Crystallographica Section E'
_journal_page_first o4296
_journal_page_last o4298
_journal_paper_doi 10.1107/S160053680603474X
_journal_volume 62
_journal_year 2006
_chemical_formula_iupac 'C14 H8 Cl4 N2 O S'
_chemical_formula_moiety 'C14 H8 Cl4 N2 O S'
_chemical_formula_sum 'C14 H8 Cl4 N2 O S'
_chemical_formula_weight 394.08
_chemical_name_common 1-(2,4-Dichlorobenzoyl)-3-(3,4-dichlorophenyl)thiourea
_chemical_name_systematic
;
1-(2,4-Dichlorobenzoyl)-3-(3,4-dichlorophenyl)thiourea
;
_space_group_IT_number 14
_symmetry_cell_setting monoclinic
_symmetry_space_group_name_Hall '-P 2yn'
_symmetry_space_group_name_H-M 'P 1 21/n 1'
_atom_sites_solution_hydrogens geom
_atom_sites_solution_primary direct
_atom_sites_solution_secondary difmap
_audit_creation_method SHELXL97
_cell_angle_alpha 90.00
_cell_angle_beta 111.697(7)
_cell_angle_gamma 90.00
_cell_formula_units_Z 4
_cell_length_a 12.7287(11)
_cell_length_b 9.2935(6)
_cell_length_c 14.6300(15)
_cell_measurement_reflns_used 10746
_cell_measurement_temperature 173(2)
_cell_measurement_theta_max 25.7
_cell_measurement_theta_min 3.6
_cell_volume 1608.0(3)
_computing_cell_refinement X-AREA
_computing_data_collection 'X-AREA (Stoe & Cie, 2001)'
_computing_data_reduction X-AREA
_computing_molecular_graphics 'XP in SHELXTL-Plus (Sheldrick, 1991)'
_computing_publication_material SHELXL97
_computing_structure_refinement 'SHELXL97 (Sheldrick, 1997)'
_computing_structure_solution 'SHELXS97 (Sheldrick, 1997)'
_diffrn_ambient_temperature 173(2)
_diffrn_measured_fraction_theta_full 0.991
_diffrn_measured_fraction_theta_max 0.991
_diffrn_measurement_device_type 'Stoe IPDSII two-circle'
_diffrn_measurement_method \w
_diffrn_radiation_monochromator graphite
_diffrn_radiation_source 'fine-focus sealed tube'
_diffrn_radiation_type MoK\a
_diffrn_radiation_wavelength 0.71073
_diffrn_reflns_av_R_equivalents 0.038
_diffrn_reflns_av_sigmaI/netI 0.025
_diffrn_reflns_limit_h_max 15
_diffrn_reflns_limit_h_min -15
_diffrn_reflns_limit_k_max 11
_diffrn_reflns_limit_k_min -10
_diffrn_reflns_limit_l_max 15
_diffrn_reflns_limit_l_min -17
_diffrn_reflns_number 10362
_diffrn_reflns_theta_full 25.6
_diffrn_reflns_theta_max 25.6
_diffrn_reflns_theta_min 3.6
_diffrn_standards_number 0
_exptl_absorpt_coefficient_mu 0.866
_exptl_absorpt_correction_T_max 0.794
_exptl_absorpt_correction_T_min 0.707
_exptl_absorpt_correction_type multi-scan
_exptl_absorpt_process_details '(MULABS; Spek, 2003; Blessing, 1995)'
_exptl_crystal_colour colourless
_exptl_crystal_density_diffrn 1.628
_exptl_crystal_density_method 'not measured'
_exptl_crystal_description block
_exptl_crystal_F_000 792
_exptl_crystal_size_max 0.43
_exptl_crystal_size_mid 0.30
_exptl_crystal_size_min 0.28
_refine_diff_density_max 0.32
_refine_diff_density_min -0.37
_refine_ls_extinction_coef 0.0082(8)
_refine_ls_extinction_expression Fc^*^=kFc[1+0.001xFc^2^\l^3^/sin(2\q)]^-1/4^
_refine_ls_extinction_method 'SHELXL97 (Sheldrick, 1997)'
_refine_ls_goodness_of_fit_ref 1.04
_refine_ls_hydrogen_treatment mixed
_refine_ls_matrix_type full
_refine_ls_number_parameters 208
_refine_ls_number_reflns 2984
_refine_ls_number_restraints 0
_refine_ls_restrained_S_all 1.04
_refine_ls_R_factor_all 0.032
_refine_ls_R_factor_gt 0.028
_refine_ls_shift/su_max 0.001
_refine_ls_shift/su_mean 0.000
_refine_ls_structure_factor_coef Fsqd
_refine_ls_weighting_details 'calc w = 1/[\s^2^(Fo^2^)+(0.0379P)^2^+0.8376P] where P=(Fo^2^+2Fc^2^)/3'
_refine_ls_weighting_scheme calc
_refine_ls_wR_factor_gt 0.069
_refine_ls_wR_factor_ref 0.071
_reflns_number_gt 2703
_reflns_number_total 2984
_reflns_threshold_expression I>2\s(I)
_cod_data_source_file ez2029.cif
_cod_data_source_block I
_cod_original_cell_volume 1608.0(2)
_cod_original_sg_symbol_H-M 'P 21/n'
_cod_database_code 2210581
_cod_database_fobs_code 2210581

loop_
_symmetry_equiv_pos_as_xyz
'x, y, z'
'-x+1/2, y+1/2, -z+1/2'
'-x, -y, -z'
'x-1/2, -y-1/2, z-1/2'

loop_
_atom_site_type_symbol
_atom_site_label
_atom_site_fract_x
_atom_site_fract_y
_atom_site_fract_z
_atom_site_U_iso_or_equiv
_atom_site_adp_type
_atom_site_calc_flag
_atom_site_refinement_flags
_atom_site_occupancy
S S1 0.67564(3) 0.41198(4) 0.57312(3) 0.01751(12) Uani d . 1
Cl Cl1 0.48068(4) 0.81872(5) 0.29436(4) 0.03308(14) Uani d . 1
Cl Cl2 0.05644(4) 0.67716(6) 0.06373(4) 0.04495(17) Uani d . 1
Cl Cl3 1.12591(4) 0.40752(5) 0.72486(3) 0.03158(14) Uani d . 1
Cl Cl4 1.22243(3) 0.19052(6) 0.60743(4) 0.03204(14) Uani d . 1
C C1 0.53897(13) 0.49869(18) 0.28664(12) 0.0175(3) Uani d . 1
O O1 0.60245(10) 0.47027(16) 0.24341(9) 0.0297(3) Uani d . 1
N N1 0.56809(11) 0.48696(16) 0.38697(10) 0.0170(3) Uani d . 1
H H1 0.5202(18) 0.502(2) 0.4088(17) 0.029(6) Uiso d . 1
C C2 0.66861(13) 0.43466(17) 0.45698(12) 0.0150(3) Uani d . 1
N N2 0.75004(12) 0.40355(16) 0.42214(11) 0.0201(3) Uani d . 1
H H2 0.7320(17) 0.415(2) 0.3645(18) 0.020(5) Uiso d . 1
C C11 0.41848(13) 0.54509(18) 0.23138(11) 0.0163(3) Uani d . 1
C C12 0.38381(13) 0.68752(18) 0.23090(12) 0.0176(3) Uani d . 1
C C13 0.27285(14) 0.72927(19) 0.17857(12) 0.0215(4) Uani d . 1
H H13 0.2501 0.8267 0.1785 0.026 Uiso calc R 1
C C14 0.19605(14) 0.6247(2) 0.12645(13) 0.0237(4) Uani d . 1
C C15 0.22781(14) 0.4827(2) 0.12274(14) 0.0263(4) Uani d . 1
H H15 0.1743 0.4134 0.0852 0.032 Uiso calc R 1
C C16 0.33996(14) 0.44369(19) 0.17528(13) 0.0227(4) Uani d . 1
H H16 0.3632 0.3471 0.1729 0.027 Uiso calc R 1
C C21 0.86052(13) 0.34701(19) 0.47421(12) 0.0180(3) Uani d . 1
C C22 0.92976(13) 0.39681(18) 0.56701(12) 0.0184(3) Uani d . 1
H H22 0.9021 0.4651 0.6009 0.022 Uiso calc R 1
C C23 1.04035(13) 0.34474(18) 0.60935(12) 0.0191(3) Uani d . 1
C C24 1.08203(13) 0.24635(19) 0.55924(13) 0.0209(4) Uani d . 1
C C25 1.01149(15) 0.1951(2) 0.46766(14) 0.0256(4) Uani d . 1
H H25 1.0389 0.1256 0.4343 0.031 Uiso calc R 1
C C26 0.90106(14) 0.2453(2) 0.42487(13) 0.0236(4) Uani d . 1
H H26 0.8532 0.2105 0.3622 0.028 Uiso calc R 1

loop_
_atom_site_aniso_label
_atom_site_aniso_U_11
_atom_site_aniso_U_22
_atom_site_aniso_U_33
_atom_site_aniso_U_12
_atom_site_aniso_U_13
_atom_site_aniso_U_23
S1 0.0138(2) 0.0245(2) 0.0141(2) 0.00157(14) 0.00506(15) 0.00315(15)
Cl1 0.0211(2) 0.0235(2) 0.0466(3) -0.00615(16) 0.0031(2) -0.0049(2)
Cl2 0.0196(2) 0.0376(3) 0.0549(4) 0.01039(19) -0.0128(2) -0.0086(2)
Cl3 0.0182(2) 0.0416(3) 0.0260(2) 0.00446(17) -0.00220(17) -0.00923(19)
Cl4 0.0156(2) 0.0468(3) 0.0337(3) 0.01381(18) 0.00907(18) 0.0069(2)
C1 0.0159(7) 0.0195(8) 0.0173(8) 0.0000(6) 0.0065(6) 0.0019(6)
O1 0.0197(6) 0.0531(9) 0.0187(6) 0.0108(6) 0.0098(5) 0.0036(6)
N1 0.0109(6) 0.0254(8) 0.0161(7) 0.0042(5) 0.0064(6) 0.0029(6)
C2 0.0129(7) 0.0151(8) 0.0166(8) -0.0006(6) 0.0050(6) 0.0004(6)
N2 0.0133(7) 0.0328(8) 0.0137(8) 0.0067(6) 0.0042(6) 0.0028(6)
C11 0.0143(7) 0.0227(8) 0.0123(7) 0.0013(6) 0.0054(6) 0.0034(6)
C12 0.0169(8) 0.0199(8) 0.0161(8) -0.0030(6) 0.0063(6) 0.0002(6)
C13 0.0217(8) 0.0187(8) 0.0219(9) 0.0049(6) 0.0053(7) 0.0034(7)
C14 0.0162(8) 0.0266(9) 0.0225(9) 0.0052(7) 0.0003(7) 0.0015(7)
C15 0.0195(8) 0.0230(9) 0.0290(10) -0.0009(7) 0.0003(7) -0.0035(7)
C16 0.0219(8) 0.0193(8) 0.0240(9) 0.0028(7) 0.0052(7) -0.0009(7)
C21 0.0112(7) 0.0248(9) 0.0178(8) 0.0023(6) 0.0052(6) 0.0036(7)
C22 0.0143(8) 0.0216(8) 0.0200(8) 0.0021(6) 0.0072(7) -0.0004(7)
C23 0.0138(7) 0.0236(9) 0.0183(8) -0.0009(6) 0.0042(6) 0.0016(7)
C24 0.0132(7) 0.0274(9) 0.0235(9) 0.0063(6) 0.0083(6) 0.0066(7)
C25 0.0243(9) 0.0327(10) 0.0225(9) 0.0083(7) 0.0119(7) -0.0013(8)
C26 0.0200(8) 0.0337(10) 0.0163(8) 0.0038(7) 0.0058(7) -0.0023(7)

loop_
_atom_type_symbol
_atom_type_description
_atom_type_scat_dispersion_real
_atom_type_scat_dispersion_imag
_atom_type_scat_source
C C 0.0033 0.0016 'International Tables Vol C Tables 4.2.6.8 and 6.1.1.4'
H H 0.0000 0.0000 'International Tables Vol C Tables 4.2.6.8 and 6.1.1.4'
Cl Cl 0.1484 0.1585 'International Tables Vol C Tables 4.2.6.8 and 6.1.1.4'
N N 0.0061 0.0033 'International Tables Vol C Tables 4.2.6.8 and 6.1.1.4'
O O 0.0106 0.0060 'International Tables Vol C Tables 4.2.6.8 and 6.1.1.4'
S S 0.1246 0.1234 'International Tables Vol C Tables 4.2.6.8 and 6.1.1.4'

loop_
_geom_angle_atom_site_label_1
_geom_angle_atom_site_label_2
_geom_angle_atom_site_label_3
_geom_angle
_geom_angle_publ_flag
O1 C1 N1 124.30(15) ?
O1 C1 C11 121.27(15) ?
N1 C1 C11 114.40(13) ?
C1 N1 C2 128.35(14) y
C1 N1 H1 117.8(16) ?
C2 N1 H1 113.4(16) ?
N2 C2 N1 114.97(14) y
N2 C2 S1 126.55(12) ?
N1 C2 S1 118.45(11) ?
C2 N2 C21 128.43(15) ?
C2 N2 H2 114.4(15) ?
C21 N2 H2 117.1(15) ?
C12 C11 C16 118.73(14) ?
C12 C11 C1 122.09(15) ?
C16 C11 C1 119.12(15) ?
C13 C12 C11 121.53(15) ?
C13 C12 Cl1 118.30(13) ?
C11 C12 Cl1 120.16(12) ?
C14 C13 C12 118.21(16) ?
C14 C13 H13 120.9 ?
C12 C13 H13 120.9 ?
C15 C14 C13 122.06(16) ?
C15 C14 Cl2 120.07(14) ?
C13 C14 Cl2 117.87(14) ?
C14 C15 C16 118.62(16) ?
C14 C15 H15 120.7 ?
C16 C15 H15 120.7 ?
C15 C16 C11 120.78(16) ?
C15 C16 H16 119.6 ?
C11 C16 H16 119.6 ?
C22 C21 C26 120.34(14) ?
C22 C21 N2 122.65(15) ?
C26 C21 N2 116.84(15) ?
C21 C22 C23 119.10(15) ?
C21 C22 H22 120.5 ?
C23 C22 H22 120.5 ?
C24 C23 C22 120.72(15) ?
C24 C23 Cl3 120.53(12) ?
C22 C23 Cl3 118.74(13) ?
C25 C24 C23 119.68(15) ?
C25 C24 Cl4 119.21(13) ?
C23 C24 Cl4 121.07(13) ?
C26 C25 C24 120.21(16) ?
C26 C25 H25 119.9 ?
C24 C25 H25 119.9 ?
C25 C26 C21 119.91(16) ?
C25 C26 H26 120.0 ?
C21 C26 H26 120.0 ?

loop_
_geom_bond_atom_site_label_1
_geom_bond_atom_site_label_2
_geom_bond_distance
_geom_bond_publ_flag
S1 C2 1.6815(16) y
Cl1 C12 1.7385(16) ?
Cl2 C14 1.7412(17) ?
Cl3 C23 1.7383(17) ?
Cl4 C24 1.7403(16) ?
C1 O1 1.225(2) y
C1 N1 1.379(2) y
C1 C11 1.508(2) ?
N1 C2 1.398(2) y
N1 H1 0.80(2) ?
C2 N2 1.345(2) y
N2 C21 1.429(2) ?
N2 H2 0.79(2) ?
C11 C12 1.395(2) ?
C11 C16 1.398(2) ?
C12 C13 1.390(2) ?
C13 C14 1.389(3) ?
C13 H13 0.9500 ?
C14 C15 1.387(3) ?
C15 C16 1.396(2) ?
C15 H15 0.9500 ?
C16 H16 0.9500 ?
C21 C22 1.396(2) ?
C21 C26 1.399(2) ?
C22 C23 1.398(2) ?
C22 H22 0.9500 ?
C23 C24 1.394(2) ?
C24 C25 1.392(3) ?
C25 C26 1.391(2) ?
C25 H25 0.9500 ?
C26 H26 0.9500 ?

loop_
_geom_hbond_atom_site_label_D
_geom_hbond_atom_site_label_H
_geom_hbond_atom_site_label_A
_geom_hbond_site_symmetry_A
_geom_hbond_distance_DH
_geom_hbond_distance_HA
_geom_hbond_distance_DA
_geom_hbond_angle_DHA
N1 H1 S1 3_666 0.80(2) 2.72(2) 3.4910(14) 162(2)
N2 H2 O1 . 0.79(2) 1.99(2) 2.6681(19) 143(2)

loop_
_geom_torsion_atom_site_label_1
_geom_torsion_atom_site_label_2
_geom_torsion_atom_site_label_3
_geom_torsion_atom_site_label_4
_geom_torsion
O1 C1 N1 C2 -4.0(3)
C11 C1 N1 C2 173.73(15)
C1 N1 C2 N2 6.1(2)
C1 N1 C2 S1 -172.09(14)
N1 C2 N2 C21 -179.06(16)
S1 C2 N2 C21 -1.0(3)
O1 C1 C11 C12 -105.6(2)
N1 C1 C11 C12 76.6(2)
O1 C1 C11 C16 71.6(2)
N1 C1 C11 C16 -106.29(18)
C16 C11 C12 C13 2.0(2)
C1 C11 C12 C13 179.10(15)
C16 C11 C12 Cl1 -176.54(13)
C1 C11 C12 Cl1 0.6(2)
C11 C12 C13 C14 0.3(2)
Cl1 C12 C13 C14 178.84(14)
C12 C13 C14 C15 -2.2(3)
C12 C13 C14 Cl2 178.37(13)
C13 C14 C15 C16 1.7(3)
Cl2 C14 C15 C16 -178.87(15)
C14 C15 C16 C11 0.7(3)
C12 C11 C16 C15 -2.5(3)
C1 C11 C16 C15 -179.69(16)
C2 N2 C21 C22 -43.7(3)
C2 N2 C21 C26 141.01(18)
C26 C21 C22 C23 0.7(2)
N2 C21 C22 C23 -174.50(15)
C21 C22 C23 C24 1.1(2)
C21 C22 C23 Cl3 179.95(13)
C22 C23 C24 C25 -2.5(3)
Cl3 C23 C24 C25 178.69(14)
C22 C23 C24 Cl4 175.44(13)
Cl3 C23 C24 Cl4 -3.4(2)
C23 C24 C25 C26 2.1(3)
Cl4 C24 C25 C26 -175.87(14)
C24 C25 C26 C21 -0.3(3)
C22 C21 C26 C25 -1.1(3)
N2 C21 C26 C25 174.39(16)

loop_
_cod_related_entry_id
_cod_related_entry_database
_cod_related_entry_code
1 ChemSpider 875098
